data_7123043
loop_
_publ_author_name
'Song, Xiaohui'
'Zhang, Mingxing'
'Duan, Jingui'
'Bai, Junfeng'

_publ_section_title
;
 Constructing and finely tuning CO2 traps of stable and
 various-pores-containing MOFs towards highly selective CO2 capture
;
_journal_name_full 'Chemical Communications'
_journal_paper_doi 10.1039/C8CC10116G
_journal_year 2019
_chemical_formula_moiety 'C29 H8 Br4 N10 O17 Sc3'
_chemical_formula_sum 'C29 H8 Br4 N10 O17 Sc3'
_chemical_formula_weight 1222.90
_chemical_name_systematic NJU-Bai51a(CO2)
_space_group_crystal_system tetragonal
_space_group_IT_number 136
_space_group_name_Hall '-P 4n 2n'
_space_group_name_H-M_alt 'P 42/m n m'
_symmetry_space_group_name_Hall '-P 4n 2n'
_symmetry_space_group_name_H-M 'P 42/m n m'
_atom_sites_solution_hydrogens geom
_audit_creation_method SHELXL-2014/7
_audit_update_record
;
2018-12-03 deposited with the CCDC.    2019-02-22 downloaded from the CCDC.
;
_cell_angle_alpha 90
_cell_angle_beta 90
_cell_angle_gamma 90
_cell_formula_units_Z 4
_cell_length_a 17.5036(9)
_cell_length_b 17.5036(9)
_cell_length_c 22.463(2)
_cell_measurement_reflns_used 4657
_cell_measurement_temperature 153(2)
_cell_measurement_theta_max 22.895
_cell_measurement_theta_min 2.4485
_cell_volume 6882.1(8)
_computing_structure_refinement 'SHELXL-2014/7 (Sheldrick, 2014)'
_diffrn_ambient_temperature 153(2)
_diffrn_measured_fraction_theta_full 0.998
_diffrn_measured_fraction_theta_max 0.996
_diffrn_measurement_device_type Bruker
_diffrn_radiation_type MoK\a
_diffrn_radiation_wavelength 0.71073
_diffrn_reflns_av_R_equivalents 0.1952
_diffrn_reflns_av_unetI/netI 0.0836
_diffrn_reflns_Laue_measured_fraction_full 0.998
_diffrn_reflns_Laue_measured_fraction_max 0.996
_diffrn_reflns_limit_h_max 22
_diffrn_reflns_limit_h_min -22
_diffrn_reflns_limit_k_max 22
_diffrn_reflns_limit_k_min -17
_diffrn_reflns_limit_l_max 29
_diffrn_reflns_limit_l_min -28
_diffrn_reflns_number 51195
_diffrn_reflns_point_group_measured_fraction_full 0.998
_diffrn_reflns_point_group_measured_fraction_max 0.996
_diffrn_reflns_theta_full 25.242
_diffrn_reflns_theta_max 27.591
_diffrn_reflns_theta_min 2.327
_exptl_absorpt_coefficient_mu 2.660
_exptl_crystal_colour colorless
_exptl_crystal_density_diffrn 1.180
_exptl_crystal_description block
_exptl_crystal_F_000 2364
_exptl_crystal_recrystallization_method 'solvothermal reaction'
_refine_diff_density_max 2.318
_refine_diff_density_min -1.800
_refine_diff_density_rms 0.202
_refine_ls_extinction_method none
_refine_ls_goodness_of_fit_ref 1.297
_refine_ls_hydrogen_treatment refU
_refine_ls_matrix_type full
_refine_ls_number_parameters 159
_refine_ls_number_reflns 4264
_refine_ls_number_restraints 18
_refine_ls_restrained_S_all 1.298
_refine_ls_R_factor_all 0.2401
_refine_ls_R_factor_gt 0.1166
_refine_ls_shift/su_max 0.000
_refine_ls_shift/su_mean 0.000
_refine_ls_structure_factor_coef Fsqd
_refine_ls_weighting_details 'w=1/[\s^2^(Fo^2^)+(0.2000P)^2^] where P=(Fo^2^+2Fc^2^)/3'
_refine_ls_weighting_scheme calc
_refine_ls_wR_factor_gt 0.3252
_refine_ls_wR_factor_ref 0.4334
_reflns_Friedel_coverage 0.000
_reflns_number_gt 1758
_reflns_number_total 4264
_reflns_threshold_expression 'I > 2\s(I)'
_cod_data_source_file c8cc10116g2.cif
_cod_data_source_block aa_a_sq
_cod_original_cell_volume 6882.1(10)
_cod_database_code 7123043
_shelx_shelxl_version_number 2014/7
_shelx_space_group_comment
;
The symmetry employed for this shelxl refinement is uniquely defined
by the following loop, which should always be used as a source of
symmetry information in preference to the above space-group names.
They are only intended as comments.
;
_platon_squeeze_void_probe_radius 1.20

loop_
_space_group_symop_operation_xyz
'x, y, z'
'-x, -y, z'
'-y+1/2, x+1/2, z+1/2'
'y+1/2, -x+1/2, z+1/2'
'-x+1/2, y+1/2, -z+1/2'
'x+1/2, -y+1/2, -z+1/2'
'y, x, -z'
'-y, -x, -z'
'-x, -y, -z'
'x, y, -z'
'y-1/2, -x-1/2, -z-1/2'
'-y-1/2, x-1/2, -z-1/2'
'x-1/2, -y-1/2, z-1/2'
'-x-1/2, y-1/2, z-1/2'
'-y, -x, z'
'y, x, z'

loop_
_atom_site_label
_atom_site_type_symbol
_atom_site_fract_x
_atom_site_fract_y
_atom_site_fract_z
_atom_site_U_iso_or_equiv
_atom_site_adp_type
_atom_site_occupancy
_atom_site_site_symmetry_order
_atom_site_calc_flag
_atom_site_refinement_flags_posn
_atom_site_refinement_flags_adp
_atom_site_refinement_flags_occupancy
Br1 Br 0.60643(9) 0.11238(9) 0.71187(7) 0.0851(7) Uani 1 1 d . . .
Sc1 Sc 0.62947(15) 0.37053(15) 0.5000 0.0396(9) Uani 1 4 d DS T P
Sc2 Sc 0.82266(15) 0.31855(15) 0.5000 0.0385(7) Uani 1 2 d S T P
O1 O 0.7130(5) 0.2870(5) 0.5000 0.032(3) Uani 1 4 d S T P
O4 O 0.2632(4) 0.3544(4) 0.9356(3) 0.0488(18) Uani 1 1 d . . .
O2 O 0.6060(4) 0.1921(4) 0.5732(3) 0.065(2) Uani 1 1 d . . .
O3 O 0.5697(4) 0.3136(4) 0.5655(3) 0.067(2) Uani 1 1 d D . .
N3 N 0.3835(6) 0.3835(6) 0.7364(5) 0.059(4) Uani 1 2 d S T P
N2 N 0.4765(5) 0.2901(6) 0.7307(4) 0.058(3) Uani 1 1 d . . .
N1 N 0.5073(5) 0.2235(5) 0.7504(4) 0.059(3) Uani 1 1 d . . .
C8 C 0.3204(6) 0.3204(6) 0.9128(6) 0.048(4) Uani 1 2 d S T P
C6 C 0.4042(6) 0.3068(6) 0.8232(4) 0.054(3) Uani 1 1 d . . .
H6 H 0.4329 0.2692 0.8420 0.04(3) Uiso 1 1 calc R . .
C5 C 0.4184(7) 0.3286(6) 0.7653(4) 0.057(3) Uani 1 1 d . . .
C7 C 0.3443(6) 0.3443(6) 0.8518(6) 0.049(4) Uani 1 2 d S T P
C1 C 0.5751(6) 0.2516(7) 0.5942(5) 0.058(3) Uani 1 1 d . . .
C3 C 0.5484(7) 0.2052(7) 0.7061(5) 0.060(3) Uani 1 1 d . . .
C2 C 0.5417(7) 0.2516(7) 0.6549(5) 0.059(3) Uani 1 1 d . . .
C4 C 0.4962(6) 0.3074(7) 0.6766(4) 0.060(3) Uani 1 1 d . . .
H4 H 0.4813 0.3511 0.6560 0.03(2) Uiso 1 1 calc R . .
O6 O 0.9397(7) 0.3560(7) 0.5000 0.081(4) Uani 1 2 d S T P
O5 O 0.5473(5) 0.4527(5) 0.4871(7) 0.1741(16) Uani 1 2 d DS TU P
C9 C 0.5000 0.5000 0.4780(11) 0.1769(16) Uani 1 4 d DS TU P

loop_
_atom_site_aniso_label
_atom_site_aniso_U_11
_atom_site_aniso_U_22
_atom_site_aniso_U_33
_atom_site_aniso_U_23
_atom_site_aniso_U_13
_atom_site_aniso_U_12
Br1 0.0966(12) 0.0798(11) 0.0788(11) 0.0327(8) 0.0379(8) 0.0314(9)
Sc1 0.0507(15) 0.0507(15) 0.0172(16) 0.000 0.000 0.0030(18)
Sc2 0.0492(16) 0.0447(16) 0.0216(11) 0.000 0.000 0.0029(12)
O1 0.041(4) 0.041(4) 0.014(5) 0.000 0.000 -0.002(6)
O4 0.063(5) 0.059(5) 0.024(3) 0.007(3) 0.012(3) -0.002(4)
O2 0.076(6) 0.070(5) 0.049(5) 0.004(4) 0.033(4) 0.006(4)
O3 0.070(5) 0.083(6) 0.047(4) 0.029(4) 0.026(4) 0.025(4)
N3 0.072(6) 0.072(6) 0.033(7) 0.015(5) 0.015(5) 0.016(7)
N2 0.069(6) 0.067(6) 0.036(5) 0.021(4) 0.022(4) 0.014(5)
N1 0.065(6) 0.065(6) 0.047(5) 0.019(5) 0.017(5) 0.022(5)
C8 0.059(6) 0.059(6) 0.024(7) 0.004(4) 0.004(4) -0.003(8)
C6 0.067(7) 0.066(7) 0.028(5) 0.017(5) 0.011(5) 0.013(6)
C5 0.075(8) 0.058(7) 0.037(6) 0.017(5) 0.018(5) 0.005(6)
C7 0.060(6) 0.060(6) 0.026(7) 0.004(5) 0.004(5) 0.004(8)
C1 0.062(7) 0.067(8) 0.045(6) 0.014(6) 0.024(6) 0.007(6)
C3 0.059(7) 0.064(8) 0.057(7) 0.025(6) 0.017(6) 0.011(6)
C2 0.054(7) 0.073(8) 0.049(7) 0.019(6) 0.013(5) 0.008(6)
C4 0.062(7) 0.078(8) 0.040(6) 0.021(6) 0.017(5) 0.017(6)
O6 0.063(8) 0.097(10) 0.082(9) 0.000 0.000 -0.015(7)
O5 0.1741(15) 0.1741(15) 0.1741(19) 0.0000(7) 0.0000(7) -0.0002(10)
C9 0.1768(15) 0.1768(15) 0.177(2) 0.000 0.000 0.0006(10)

loop_
_atom_type_symbol
_atom_type_description
_atom_type_scat_dispersion_real
_atom_type_scat_dispersion_imag
_atom_type_scat_source
C C 0.0033 0.0016 'International Tables Vol C Tables 4.2.6.8 and 6.1.1.4'
H H 0.0000 0.0000 'International Tables Vol C Tables 4.2.6.8 and 6.1.1.4'
N N 0.0061 0.0033 'International Tables Vol C Tables 4.2.6.8 and 6.1.1.4'
O O 0.0106 0.0060 'International Tables Vol C Tables 4.2.6.8 and 6.1.1.4'
Sc Sc 0.2519 0.3716 'International Tables Vol C Tables 4.2.6.8 and 6.1.1.4'
Br Br -0.2901 2.4595 'International Tables Vol C Tables 4.2.6.8 and 6.1.1.4'

loop_
_geom_angle_atom_site_label_1
_geom_angle_atom_site_label_2
_geom_angle_atom_site_label_3
_geom_angle
_geom_angle_site_symmetry_1
_geom_angle_site_symmetry_3
O5 Sc1 O5 16.2(9) 10_556 .
O5 Sc1 O1 171.9(5) 10_556 .
O5 Sc1 O1 171.9(5) . .
O5 Sc1 O3 83.2(4) 10_556 15_665
O5 Sc1 O3 94.8(4) . 15_665
O1 Sc1 O3 91.0(2) . 15_665
O5 Sc1 O3 94.8(4) 10_556 10_556
O5 Sc1 O3 83.2(4) . 10_556
O1 Sc1 O3 91.0(2) . 10_556
O3 Sc1 O3 178.0(4) 15_665 10_556
O5 Sc1 O3 83.2(4) 10_556 .
O5 Sc1 O3 94.8(4) . .
O1 Sc1 O3 91.0(2) . .
O3 Sc1 O3 88.9(5) 15_665 .
O3 Sc1 O3 91.0(5) 10_556 .
O5 Sc1 O3 94.8(4) 10_556 8_666
O5 Sc1 O3 83.2(4) . 8_666
O1 Sc1 O3 91.0(2) . 8_666
O3 Sc1 O3 91.0(5) 15_665 8_666
O3 Sc1 O3 88.9(5) 10_556 8_666
O3 Sc1 O3 178.0(4) . 8_666
O5 Sc1 Sc2 149.08(12) 10_556 15_665
O5 Sc1 Sc2 149.08(12) . 15_665
O1 Sc1 Sc2 29.94(5) . 15_665
O3 Sc1 Sc2 111.4(2) 15_665 15_665
O3 Sc1 Sc2 70.4(2) 10_556 15_665
O3 Sc1 Sc2 70.4(2) . 15_665
O3 Sc1 Sc2 111.4(2) 8_666 15_665
O1 Sc2 O4 93.7(3) . 4_554
O1 Sc2 O4 93.7(3) . 11_667
O4 Sc2 O4 86.6(4) 4_554 11_667
O1 Sc2 O2 93.2(3) . 15_665
O4 Sc2 O2 169.9(3) 4_554 15_665
O4 Sc2 O2 85.6(3) 11_667 15_665
O1 Sc2 O2 93.2(3) . 8_666
O4 Sc2 O2 85.6(3) 4_554 8_666
O4 Sc2 O2 169.9(3) 11_667 8_666
O2 Sc2 O2 101.5(5) 15_665 8_666
O1 Sc2 O6 178.3(5) . .
O4 Sc2 O6 87.5(3) 4_554 .
O4 Sc2 O6 87.5(3) 11_667 .
O2 Sc2 O6 85.8(3) 15_665 .
O2 Sc2 O6 85.8(3) 8_666 .
O1 Sc2 Sc2 28.9(3) . 15_665
O4 Sc2 Sc2 72.9(2) 4_554 15_665
O4 Sc2 Sc2 72.9(2) 11_667 15_665
O2 Sc2 Sc2 110.7(2) 15_665 15_665
O2 Sc2 Sc2 110.7(2) 8_666 15_665
O6 Sc2 Sc2 152.7(4) . 15_665
Sc2 O1 Sc2 122.1(6) 15_665 .
Sc2 O1 Sc1 118.9(3) 15_665 .
Sc2 O1 Sc1 118.9(3) . .
C8 O4 Sc2 133.4(8) . 3_545
C1 O2 Sc2 130.8(7) . 15_665
C1 O3 Sc1 137.6(7) . .
C5 N3 C5 116.0(13) 16 .
C4 N2 N1 113.4(9) . .
C4 N2 C5 125.5(10) . .
N1 N2 C5 120.4(8) . .
C3 N1 N2 100.9(8) . .
O4 C8 O4 124.9(12) 16 .
O4 C8 C7 117.4(6) 16 .
O4 C8 C7 117.4(6) . .
C5 C6 C7 116.1(10) . .
C5 C6 H6 121.9 . .
C7 C6 H6 121.9 . .
N3 C5 C6 125.9(11) . .
N3 C5 N2 113.8(9) . .
C6 C5 N2 120.3(10) . .
C6 C7 C6 119.7(13) . 16
C6 C7 C8 120.2(6) . .
C6 C7 C8 120.2(6) 16 .
O3 C1 O2 123.4(10) . .
O3 C1 C2 116.0(10) . .
O2 C1 C2 120.6(10) . .
N1 C3 C2 116.4(10) . .
N1 C3 Br1 117.5(8) . .
C2 C3 Br1 125.9(9) . .
C4 C2 C3 99.9(10) . .
C4 C2 C1 124.3(10) . .
C3 C2 C1 135.7(11) . .
N2 C4 C2 109.0(10) . .
N2 C4 H4 125.5 . .
C2 C4 H4 125.5 . .
O5 O5 C9 99.9(12) 10_556 .
O5 O5 C9 56.2(12) 10_556 9_666
C9 O5 C9 44(2) . 9_666
O5 O5 Sc1 81.9(5) 10_556 .
C9 O5 Sc1 178.3(14) . .
C9 O5 Sc1 138.1(15) 9_666 .
C9 C9 O5 80.1(12) 9_666 .
C9 C9 O5 80.1(12) 9_666 2_665
O5 C9 O5 160(2) . 2_665
C9 C9 O5 56.2(12) 9_666 9_666
O5 C9 O5 136(2) . 9_666
O5 C9 O5 23.9(13) 2_665 9_666
C9 C9 O5 56.2(12) 9_666 10_556
O5 C9 O5 23.9(13) . 10_556
O5 C9 O5 136(2) 2_665 10_556
O5 C9 O5 112(2) 9_666 10_556

loop_
_geom_bond_atom_site_label_1
_geom_bond_atom_site_label_2
_geom_bond_distance
_geom_bond_site_symmetry_2
Br1 C3 1.920(11) .
Sc1 O5 2.053(12) 10_556
Sc1 O5 2.053(12) .
Sc1 O1 2.068(12) .
Sc1 O3 2.063(7) 15_665
Sc1 O3 2.063(7) 10_556
Sc1 O3 2.063(7) .
Sc1 O3 2.063(7) 8_666
Sc1 Sc2 3.502(4) 15_665
Sc2 O1 1.997(6) .
Sc2 O4 2.108(6) 4_554
Sc2 O4 2.108(6) 11_667
Sc2 O2 2.125(7) 15_665
Sc2 O2 2.125(7) 8_666
Sc2 O6 2.151(12) .
Sc2 Sc2 3.495(5) 15_665
O1 Sc2 1.997(6) 15_665
O4 C8 1.273(8) .
O4 Sc2 2.108(6) 3_545
O2 C1 1.265(13) .
O2 Sc2 2.125(7) 15_665
O3 C1 1.264(12) .
N3 C5 1.311(11) 16
N3 C5 1.311(11) .
N2 C4 1.301(12) .
N2 N1 1.358(12) .
N2 C5 1.445(13) .
N1 C3 1.269(13) .
C8 O4 1.273(8) 16
C8 C7 1.492(18) .
C6 C5 1.378(13) .
C6 C7 1.395(12) .
C6 H6 0.9300 .
C7 C6 1.395(12) 16
C1 C2 1.484(14) .
C3 C2 1.413(14) .
C2 C4 1.351(15) .
C4 H4 0.9300 .
O5 O5 0.58(3) 10_556
O5 C9 1.190(12) .
O5 C9 1.41(2) 9_666
C9 C9 0.99(5) 9_666
C9 O5 1.190(12) 2_665
C9 O5 1.41(2) 9_666
C9 O5 1.41(2) 10_556

loop_
_platon_squeeze_void_nr
_platon_squeeze_void_average_x
_platon_squeeze_void_average_y
_platon_squeeze_void_average_z
_platon_squeeze_void_volume
_platon_squeeze_void_count_electrons
_platon_squeeze_void_content
1 -0.003 -0.003 0.500 1826 252 ' '
2 -0.065 0.479 0.000 1826 252 ' '
